data_7220859
loop_
_publ_author_name
'Matsumoto, Takuya'
'Tanaka, Kazuo'
'Chujo, Yoshiki'

_publ_section_title
;
 High HOMO levels and narrow energy band gaps of dithienogalloles
;
_journal_issue 68
_journal_name_full 'RSC Adv.'
_journal_page_first 55406
_journal_paper_doi 10.1039/C5RA08584E
_journal_volume 5
_journal_year 2015
_chemical_formula_moiety 'C25 H32 Ga N S2'
_chemical_formula_sum 'C25 H32 Ga N S2'
_chemical_formula_weight 480.36
_chemical_name_systematic
; 
 ? 
;
_space_group_IT_number 14
_symmetry_cell_setting monoclinic
_symmetry_space_group_name_Hall '-P 2yab'
_symmetry_space_group_name_H-M 'P 1 21/a 1'
_atom_sites_solution_hydrogens geom
_atom_sites_solution_primary direct
_atom_sites_solution_secondary difmap
_audit_creation_method SHELXL-97
_audit_update_record
;
2015-05-08 deposited with the CCDC.
2015-06-19 downloaded from the CCDC.
;
_cell_angle_alpha 90.00
_cell_angle_beta 92.129(7)
_cell_angle_gamma 90.00
_cell_formula_units_Z 4
_cell_length_a 8.0157(9)
_cell_length_b 25.291(3)
_cell_length_c 11.9431(15)
_cell_measurement_temperature 93(2)
_cell_volume 2419.5(5)
_computing_structure_refinement 'SHELXL-97 (Sheldrick, 1997)'
_computing_structure_solution 'SHELXS-97 (Sheldrick, 1990)'
_diffrn_ambient_temperature 93(2)
_diffrn_measured_fraction_theta_full 0.993
_diffrn_measured_fraction_theta_max 0.993
_diffrn_radiation_monochromator graphite
_diffrn_radiation_source 'fine-focus sealed tube'
_diffrn_radiation_type MoK\a
_diffrn_radiation_wavelength 0.71075
_diffrn_reflns_av_R_equivalents 0.0545
_diffrn_reflns_av_sigmaI/netI 0.0480
_diffrn_reflns_limit_h_max 10
_diffrn_reflns_limit_h_min -10
_diffrn_reflns_limit_k_max 32
_diffrn_reflns_limit_k_min -32
_diffrn_reflns_limit_l_max 15
_diffrn_reflns_limit_l_min -15
_diffrn_reflns_number 21713
_diffrn_reflns_theta_full 27.48
_diffrn_reflns_theta_max 27.48
_diffrn_reflns_theta_min 3.01
_exptl_absorpt_coefficient_mu 1.321
_exptl_absorpt_correction_T_max 0.8792
_exptl_absorpt_correction_T_min 0.6927
_exptl_absorpt_correction_type multi-scan
_exptl_crystal_colour colorless
_exptl_crystal_density_diffrn 1.319
_exptl_crystal_density_method 'not measured'
_exptl_crystal_description block
_exptl_crystal_F_000 1008
_exptl_crystal_size_max 0.22
_exptl_crystal_size_mid 0.16
_exptl_crystal_size_min 0.09
_refine_diff_density_max 0.481
_refine_diff_density_min -0.288
_refine_diff_density_rms 0.062
_refine_ls_extinction_method none
_refine_ls_goodness_of_fit_ref 1.033
_refine_ls_hydrogen_treatment mixed
_refine_ls_matrix_type full
_refine_ls_number_parameters 286
_refine_ls_number_reflns 5527
_refine_ls_number_restraints 0
_refine_ls_restrained_S_all 1.033
_refine_ls_R_factor_all 0.0698
_refine_ls_R_factor_gt 0.0458
_refine_ls_shift/su_max 0.001
_refine_ls_shift/su_mean 0.000
_refine_ls_structure_factor_coef Fsqd
_refine_ls_weighting_details 'calc w=1/[\s^2^(Fo^2^)+(0.0474P)^2^+1.1719P] where P=(Fo^2^+2Fc^2^)/3'
_refine_ls_weighting_scheme calc
_refine_ls_wR_factor_gt 0.1032
_refine_ls_wR_factor_ref 0.1129
_reflns_number_gt 4055
_reflns_number_total 5527
_reflns_threshold_expression >2sigma(I)
_cod_data_source_file c5ra08584e2.cif
_cod_data_source_block ydkr
_cod_original_sg_symbol_H-M P21/a
_cod_database_code 7220859

loop_
_symmetry_equiv_pos_as_xyz
'x, y, z'
'-x+1/2, y+1/2, -z'
'-x, -y, -z'
'x-1/2, -y-1/2, z'

loop_
_atom_site_label
_atom_site_type_symbol
_atom_site_fract_x
_atom_site_fract_y
_atom_site_fract_z
_atom_site_U_iso_or_equiv
_atom_site_adp_type
_atom_site_occupancy
_atom_site_symmetry_multiplicity
_atom_site_calc_flag
_atom_site_refinement_flags
Ga1 Ga 0.23779(4) 0.622323(12) 0.10292(2) 0.04505(12) Uani 1 1 d .
S2 S -0.05120(11) 0.53853(4) 0.34754(7) 0.0667(3) Uani 1 1 d .
S3 S 0.02838(13) 0.67338(4) 0.41481(7) 0.0744(3) Uani 1 1 d .
C1 C 0.2966(3) 0.62780(10) -0.0554(2) 0.0402(6) Uani 1 1 d .
C2 C 0.0879(4) 0.63957(13) 0.2980(2) 0.0498(7) Uani 1 1 d .
C3 C 0.0505(3) 0.58462(12) 0.2692(2) 0.0477(7) Uani 1 1 d .
C4 C 0.1816(4) 0.66949(11) 0.2287(2) 0.0494(7) Uani 1 1 d .
C5 C 0.4921(4) 0.60259(12) -0.3878(2) 0.0484(7) Uani 1 1 d .
C6 C 0.4314(3) 0.61225(10) -0.2688(2) 0.0414(6) Uani 1 1 d .
C7 C 0.2171(3) 0.64996(10) -0.1506(2) 0.0391(6) Uani 1 1 d .
C8 C 0.5095(4) 0.59176(11) -0.1744(2) 0.0441(6) Uani 1 1 d .
H8 H 0.602(3) 0.5717(10) -0.179(2) 0.030(6) Uiso 1 1 d .
C9 C 0.4441(3) 0.59933(11) -0.0694(2) 0.0422(6) Uani 1 1 d .
N1 N 0.4873(3) 0.60148(10) 0.13586(18) 0.0482(6) Uani 1 1 d .
C10 C 0.1022(4) 0.56442(12) 0.1691(2) 0.0496(7) Uani 1 1 d .
C11 C 0.0546(3) 0.68167(11) -0.1413(2) 0.0449(6) Uani 1 1 d .
C12 C 0.2861(4) 0.64184(11) -0.2549(2) 0.0427(6) Uani 1 1 d .
H12 H 0.236(4) 0.6543(12) -0.321(3) 0.051(8) Uiso 1 1 d .
C13 C 0.6599(4) 0.57353(15) -0.3858(3) 0.0695(10) Uani 1 1 d .
H19 H 0.6972 0.5700 -0.4609 0.104 Uiso 1 1 calc R
H20 H 0.6468 0.5391 -0.3535 0.104 Uiso 1 1 calc R
H21 H 0.7407 0.5933 -0.3417 0.104 Uiso 1 1 calc R
C14 C 0.3631(5) 0.56773(14) -0.4497(3) 0.0666(9) Uani 1 1 d .
H22 H 0.2572 0.5855 -0.4535 0.100 Uiso 1 1 calc R
H23 H 0.3523 0.5349 -0.4103 0.100 Uiso 1 1 calc R
H24 H 0.3986 0.5609 -0.5242 0.100 Uiso 1 1 calc R
C15 C 0.0530(4) 0.51072(14) 0.1573(3) 0.0572(8) Uani 1 1 d .
H15 H 0.072(4) 0.4900(14) 0.097(3) 0.070(10) Uiso 1 1 d .
C16 C 0.5113(5) 0.65470(14) -0.4495(3) 0.0709(10) Uani 1 1 d .
H25 H 0.4041 0.6713 -0.4595 0.106 Uiso 1 1 calc R
H26 H 0.5570 0.6482 -0.5213 0.106 Uiso 1 1 calc R
H27 H 0.5849 0.6775 -0.4065 0.106 Uiso 1 1 calc R
C17 C 0.0841(4) 0.72988(13) -0.0659(3) 0.0656(9) Uani 1 1 d .
H28 H 0.1682 0.7520 -0.0968 0.098 Uiso 1 1 calc R
H29 H 0.1207 0.7184 0.0076 0.098 Uiso 1 1 calc R
H30 H -0.0179 0.7495 -0.0611 0.098 Uiso 1 1 calc R
C23 C 0.5284(4) 0.57366(12) 0.0318(2) 0.0536(7) Uani 1 1 d .
H31 H 0.4930 0.5371 0.0364 0.064 Uiso 1 1 calc R
H32 H 0.6484 0.5741 0.0237 0.064 Uiso 1 1 calc R
C24 C 0.5141(5) 0.56668(15) 0.2347(3) 0.0716(10) Uani 1 1 d .
H33 H 0.4470 0.5354 0.2254 0.107 Uiso 1 1 calc R
H34 H 0.4828 0.5851 0.3009 0.107 Uiso 1 1 calc R
H35 H 0.6297 0.5569 0.2417 0.107 Uiso 1 1 calc R
C18 C 0.2063(5) 0.72098(14) 0.2737(3) 0.0633(9) Uani 1 1 d .
H18 H 0.270(4) 0.7493(14) 0.239(3) 0.062(10) Uiso 1 1 d .
C19 C -0.0309(4) 0.49192(14) 0.2449(3) 0.0680(9) Uani 1 1 d .
H36 H -0.0727 0.4577 0.2491 0.082 Uiso 1 1 calc R
C20 C 0.1321(5) 0.72846(14) 0.3730(3) 0.0771(11) Uani 1 1 d .
H37 H 0.1373 0.7599 0.4133 0.092 Uiso 1 1 calc R
C21 C -0.0145(5) 0.70163(17) -0.2550(3) 0.0763(11) Uani 1 1 d .
H38 H -0.1150 0.7214 -0.2445 0.115 Uiso 1 1 calc R
H39 H -0.0386 0.6720 -0.3033 0.115 Uiso 1 1 calc R
H40 H 0.0667 0.7240 -0.2884 0.115 Uiso 1 1 calc R
C25 C 0.5909(4) 0.64971(14) 0.1498(3) 0.0662(9) Uani 1 1 d .
H41 H 0.7067 0.6400 0.1556 0.099 Uiso 1 1 calc R
H42 H 0.5611 0.6680 0.2167 0.099 Uiso 1 1 calc R
H43 H 0.5722 0.6724 0.0862 0.099 Uiso 1 1 calc R
C22 C -0.0786(4) 0.64627(14) -0.0909(3) 0.0672(9) Uani 1 1 d .
H44 H -0.0470 0.6382 -0.0145 0.101 Uiso 1 1 calc R
H45 H -0.0883 0.6141 -0.1332 0.101 Uiso 1 1 calc R
H46 H -0.1840 0.6644 -0.0936 0.101 Uiso 1 1 calc R

loop_
_atom_site_aniso_label
_atom_site_aniso_U_11
_atom_site_aniso_U_22
_atom_site_aniso_U_33
_atom_site_aniso_U_23
_atom_site_aniso_U_13
_atom_site_aniso_U_12
Ga1 0.0580(2) 0.04243(18) 0.03556(17) -0.00165(13) 0.01267(13) -0.00077(15)
S2 0.0615(5) 0.0782(6) 0.0616(5) 0.0204(4) 0.0201(4) -0.0011(4)
S3 0.0903(7) 0.0871(7) 0.0471(5) -0.0104(4) 0.0199(5) 0.0269(5)
C1 0.0462(15) 0.0380(14) 0.0370(13) -0.0016(11) 0.0082(11) -0.0029(12)
C2 0.0519(17) 0.0621(18) 0.0359(14) -0.0027(13) 0.0075(13) 0.0125(14)
C3 0.0443(15) 0.0578(18) 0.0412(15) 0.0074(13) 0.0056(12) 0.0017(13)
C4 0.0603(18) 0.0449(16) 0.0432(15) -0.0029(12) 0.0064(14) 0.0059(14)
C5 0.0578(17) 0.0518(16) 0.0368(14) 0.0008(12) 0.0162(13) -0.0050(14)
C6 0.0474(15) 0.0435(15) 0.0337(13) -0.0028(11) 0.0077(11) -0.0059(12)
C7 0.0394(14) 0.0379(14) 0.0404(14) -0.0032(11) 0.0057(11) -0.0032(11)
C8 0.0452(15) 0.0468(16) 0.0409(15) -0.0046(12) 0.0086(12) 0.0058(13)
C9 0.0508(16) 0.0388(14) 0.0370(14) 0.0001(11) 0.0021(12) 0.0020(12)
N1 0.0594(14) 0.0519(14) 0.0331(12) -0.0027(10) 0.0017(11) -0.0003(12)
C10 0.0544(17) 0.0522(17) 0.0426(15) 0.0023(13) 0.0078(13) -0.0021(14)
C11 0.0416(15) 0.0447(15) 0.0487(15) -0.0009(12) 0.0050(12) 0.0017(12)
C12 0.0466(16) 0.0449(15) 0.0368(14) 0.0037(12) 0.0026(12) -0.0014(12)
C13 0.072(2) 0.086(3) 0.0522(19) -0.0054(17) 0.0264(17) 0.009(2)
C14 0.084(2) 0.075(2) 0.0417(16) -0.0125(15) 0.0129(16) -0.0188(19)
C15 0.0587(19) 0.0534(19) 0.060(2) -0.0004(16) 0.0046(16) -0.0052(15)
C16 0.099(3) 0.062(2) 0.0536(19) 0.0065(16) 0.0303(19) -0.011(2)
C17 0.0577(19) 0.0512(19) 0.088(3) -0.0162(17) 0.0022(18) 0.0051(16)
C23 0.0682(19) 0.0538(17) 0.0391(15) -0.0023(13) 0.0047(14) 0.0165(15)
C24 0.091(3) 0.080(2) 0.0431(17) 0.0165(16) -0.0008(17) 0.010(2)
C18 0.079(2) 0.0499(19) 0.060(2) -0.0081(15) 0.0027(18) 0.0087(17)
C19 0.066(2) 0.058(2) 0.081(2) 0.0128(18) 0.0089(18) -0.0089(17)
C20 0.106(3) 0.060(2) 0.065(2) -0.0230(17) 0.002(2) 0.022(2)
C21 0.063(2) 0.100(3) 0.066(2) 0.009(2) 0.0022(18) 0.031(2)
C25 0.066(2) 0.068(2) 0.064(2) -0.0080(17) 0.0038(17) -0.0121(18)
C22 0.0453(17) 0.063(2) 0.094(3) 0.0050(19) 0.0133(17) -0.0042(16)

loop_
_atom_type_symbol
_atom_type_description
_atom_type_scat_dispersion_real
_atom_type_scat_dispersion_imag
_atom_type_scat_source
C C 0.0033 0.0016 'International Tables Vol C Tables 4.2.6.8 and 6.1.1.4'
H H 0.0000 0.0000 'International Tables Vol C Tables 4.2.6.8 and 6.1.1.4'
N N 0.0061 0.0033 'International Tables Vol C Tables 4.2.6.8 and 6.1.1.4'
Ga Ga 0.2307 1.6083 'International Tables Vol C Tables 4.2.6.8 and 6.1.1.4'
S S 0.1246 0.1234 'International Tables Vol C Tables 4.2.6.8 and 6.1.1.4'

loop_
_geom_angle_atom_site_label_1
_geom_angle_atom_site_label_2
_geom_angle_atom_site_label_3
_geom_angle
C1 Ga1 C4 138.92(11)
C1 Ga1 C10 125.63(11)
C4 Ga1 C10 89.95(12)
C1 Ga1 N1 86.38(10)
C4 Ga1 N1 104.57(11)
C10 Ga1 N1 105.69(11)
C19 S2 C3 91.01(15)
C20 S3 C2 90.89(16)
C9 C1 C7 118.0(2)
C9 C1 Ga1 108.16(19)
C7 C1 Ga1 133.6(2)
C4 C2 C3 119.8(2)
C4 C2 S3 113.1(2)
C3 C2 S3 127.2(2)
C10 C3 C2 119.5(3)
C10 C3 S2 112.6(2)
C2 C3 S2 127.9(2)
C2 C4 C18 110.5(3)
C2 C4 Ga1 105.7(2)
C18 C4 Ga1 143.7(2)
C16 C5 C14 110.2(3)
C16 C5 C13 108.6(3)
C14 C5 C13 108.0(3)
C16 C5 C6 110.5(2)
C14 C5 C6 107.8(2)
C13 C5 C6 111.7(2)
C8 C6 C12 117.4(2)
C8 C6 C5 123.3(3)
C12 C6 C5 119.2(3)
C12 C7 C1 118.8(2)
C12 C7 C11 120.4(2)
C1 C7 C11 120.7(2)
C6 C8 C9 120.9(3)
C8 C9 C1 121.8(3)
C8 C9 C23 119.4(2)
C1 C9 C23 118.7(2)
C23 N1 C25 110.2(2)
C23 N1 C24 110.9(2)
C25 N1 C24 109.6(3)
C23 N1 Ga1 101.75(18)
C25 N1 Ga1 110.0(2)
C24 N1 Ga1 114.1(2)
C3 C10 C15 110.5(3)
C3 C10 Ga1 104.8(2)
C15 C10 Ga1 144.4(2)
C17 C11 C21 107.6(3)
C17 C11 C22 109.2(3)
C21 C11 C22 107.8(3)
C17 C11 C7 110.2(2)
C21 C11 C7 112.8(2)
C22 C11 C7 109.2(2)
C7 C12 C6 122.9(3)
C19 C15 C10 113.8(3)
N1 C23 C9 111.2(2)
C20 C18 C4 113.5(3)
C15 C19 S2 112.0(3)
C18 C20 S3 112.0(3)

loop_
_geom_bond_atom_site_label_1
_geom_bond_atom_site_label_2
_geom_bond_distance
Ga1 C1 1.971(3)
Ga1 C4 1.983(3)
Ga1 C10 2.004(3)
Ga1 N1 2.092(3)
S2 C19 1.712(4)
S2 C3 1.719(3)
S3 C20 1.707(4)
S3 C2 1.718(3)
C1 C9 1.400(4)
C1 C7 1.400(4)
C2 C4 1.367(4)
C2 C3 1.460(4)
C3 C10 1.378(4)
C4 C18 1.420(4)
C5 C16 1.520(4)
C5 C14 1.529(4)
C5 C13 1.532(4)
C5 C6 1.539(3)
C6 C8 1.371(4)
C6 C12 1.400(4)
C7 C12 1.396(4)
C7 C11 1.537(4)
C8 C9 1.390(4)
C9 C23 1.509(4)
N1 C23 1.476(3)
N1 C25 1.482(4)
N1 C24 1.481(4)
C10 C15 1.420(4)
C11 C17 1.529(4)
C11 C21 1.533(4)
C11 C22 1.533(4)
C15 C19 1.352(4)
C18 C20 1.359(5)

loop_
_geom_torsion_atom_site_label_1
_geom_torsion_atom_site_label_2
_geom_torsion_atom_site_label_3
_geom_torsion_atom_site_label_4
_geom_torsion
C4 Ga1 C1 C9 127.7(2)
C10 Ga1 C1 C9 -87.2(2)
N1 Ga1 C1 C9 19.53(19)
C4 Ga1 C1 C7 -57.7(3)
C10 Ga1 C1 C7 87.5(3)
N1 Ga1 C1 C7 -165.8(3)
C20 S3 C2 C4 -0.9(3)
C20 S3 C2 C3 178.4(3)
C4 C2 C3 C10 -3.6(4)
S3 C2 C3 C10 177.1(2)
C4 C2 C3 S2 175.0(2)
S3 C2 C3 S2 -4.3(4)
C19 S2 C3 C10 -1.6(3)
C19 S2 C3 C2 179.7(3)
C3 C2 C4 C18 -178.6(3)
S3 C2 C4 C18 0.7(4)
C3 C2 C4 Ga1 -0.3(3)
S3 C2 C4 Ga1 179.11(15)
C1 Ga1 C4 C2 154.8(2)
C10 Ga1 C4 C2 2.5(2)
N1 Ga1 C4 C2 -103.7(2)
C1 Ga1 C4 C18 -27.8(5)
C10 Ga1 C4 C18 179.9(4)
N1 Ga1 C4 C18 73.7(4)
C16 C5 C6 C8 -128.0(3)
C14 C5 C6 C8 111.5(3)
C13 C5 C6 C8 -7.0(4)
C16 C5 C6 C12 54.2(4)
C14 C5 C6 C12 -66.2(3)
C13 C5 C6 C12 175.3(3)
C9 C1 C7 C12 1.3(4)
Ga1 C1 C7 C12 -173.0(2)
C9 C1 C7 C11 179.9(2)
Ga1 C1 C7 C11 5.6(4)
C12 C6 C8 C9 1.3(4)
C5 C6 C8 C9 -176.5(3)
C6 C8 C9 C1 0.2(4)
C6 C8 C9 C23 176.7(3)
C7 C1 C9 C8 -1.6(4)
Ga1 C1 C9 C8 174.1(2)
C7 C1 C9 C23 -178.0(3)
Ga1 C1 C9 C23 -2.4(3)
C1 Ga1 N1 C23 -31.79(18)
C4 Ga1 N1 C23 -171.60(18)
C10 Ga1 N1 C23 94.26(19)
C1 Ga1 N1 C25 85.02(19)
C4 Ga1 N1 C25 -54.8(2)
C10 Ga1 N1 C25 -148.93(19)
C1 Ga1 N1 C24 -151.3(2)
C4 Ga1 N1 C24 68.9(2)
C10 Ga1 N1 C24 -25.3(2)
C2 C3 C10 C15 -179.8(3)
S2 C3 C10 C15 1.4(4)
C2 C3 C10 Ga1 5.1(3)
S2 C3 C10 Ga1 -173.71(15)
C1 Ga1 C10 C3 -162.06(19)
C4 Ga1 C10 C3 -4.1(2)
N1 Ga1 C10 C3 101.0(2)
C1 Ga1 C10 C15 25.9(5)
C4 Ga1 C10 C15 -176.2(4)
N1 Ga1 C10 C15 -71.1(4)
C12 C7 C11 C17 -120.4(3)
C1 C7 C11 C17 60.9(3)
C12 C7 C11 C21 -0.2(4)
C1 C7 C11 C21 -178.8(3)
C12 C7 C11 C22 119.6(3)
C1 C7 C11 C22 -59.1(3)
C1 C7 C12 C6 0.3(4)
C11 C7 C12 C6 -178.4(3)
C8 C6 C12 C7 -1.6(4)
C5 C6 C12 C7 176.3(3)
C3 C10 C15 C19 -0.2(4)
Ga1 C10 C15 C19 171.6(3)
C25 N1 C23 C9 -79.7(3)
C24 N1 C23 C9 158.7(3)
Ga1 N1 C23 C9 37.0(3)
C8 C9 C23 N1 157.6(3)
C1 C9 C23 N1 -25.8(4)
C2 C4 C18 C20 -0.2(5)
Ga1 C4 C18 C20 -177.5(3)
C10 C15 C19 S2 -1.0(4)
C3 S2 C19 C15 1.5(3)
C4 C18 C20 S3 -0.5(4)
C2 S3 C20 C18 0.8(3)
